data_7004887
loop_
_publ_author_name
'Nesterov, Dmytro S.'
'Kokozay, Volodymyr N.'
'Skelton, Brian W.'
'Jezierska, Julia'
'Ozarowski, Andrew'

_publ_section_title
;
 Self-assembly of the unique heterotrimetallic Cu/Co/M complexes
 possessing triangular antiferromagnetic {Cu2CoPb}2 and linear
 ferromagnetic {Cu2CoCd2} cores.
;
_journal_issue 5
_journal_name_full 'Dalton transactions (Cambridge, England : 2003)'
_journal_page_first 558
_journal_page_last 564
_journal_paper_doi 10.1039/b612788f
_journal_year 2007
_chemical_formula_moiety 'C32 H80 Cl8 Co2 Cu4 N8 O8 Pb2'
_chemical_formula_sum 'C32 H80 Cl8 Co2 Cu4 N8 O8 Pb2'
_chemical_formula_weight 1775.11
_space_group_IT_number 14
_symmetry_cell_setting monoclinic
_symmetry_space_group_name_Hall '-P 2ybc'
_symmetry_space_group_name_H-M 'P 1 21/c 1'
_cell_angle_alpha 90.00000
_cell_angle_beta 97.549(2)
_cell_angle_gamma 90.00000
_cell_formula_units_Z 2
_cell_length_a 19.7380(10)
_cell_length_b 10.9365(9)
_cell_length_c 13.908(2)
_cell_measurement_reflns_used 6996
_cell_measurement_temperature 150(2)
_cell_measurement_theta_max 37.45
_cell_measurement_theta_min 2.51
_cell_volume 2976.2(5)
_computing_cell_refinement 'Siemens SAINT (Siemens, 1995)'
_computing_data_collection 'Siemens SMART (Siemens, 1995)'
_computing_data_reduction 'xtal ADDREF SORTRF'
_computing_molecular_graphics xtal
_computing_publication_material 'xtal BONDLA CIFIO'
_computing_structure_refinement 'xtal CRYLSQ'
_computing_structure_solution xtal
_diffrn_ambient_temperature 150(2)
_diffrn_measured_fraction_theta_full 1.0
_diffrn_measured_fraction_theta_max 1.0
_diffrn_measurement_device_type
;
Bruker SMART CCD diffractometer
;
_diffrn_measurement_method '\w scans'
_diffrn_radiation_detector 'CCD area detector'
_diffrn_radiation_monochromator graphite
_diffrn_radiation_source 'sealed tube'
_diffrn_radiation_type 'Mo K\a'
_diffrn_radiation_wavelength .71073
_diffrn_reflns_av_R_equivalents .057
_diffrn_reflns_av_sigmaI/netI .04
_diffrn_reflns_limit_h_max 26
_diffrn_reflns_limit_h_min -27
_diffrn_reflns_limit_k_max 14
_diffrn_reflns_limit_k_min -14
_diffrn_reflns_limit_l_max 19
_diffrn_reflns_limit_l_min -19
_diffrn_reflns_number 58410
_diffrn_reflns_theta_full 29.18
_diffrn_reflns_theta_max 29.18
_diffrn_reflns_theta_min 1.04
_diffrn_standards_decay_% 0
_diffrn_standards_number 0
_exptl_absorpt_coefficient_mu 7.983
_exptl_absorpt_correction_T_max 1
_exptl_absorpt_correction_T_min .56
_exptl_absorpt_correction_type multi-scan
_exptl_absorpt_process_details
;
SADABS; Sheldrick, 1996
;
_exptl_crystal_colour dark_blue
_exptl_crystal_density_diffrn 1.981
_exptl_crystal_density_method 'not measured'
_exptl_crystal_F_000 1724
_exptl_crystal_size_max .26
_exptl_crystal_size_mid .20
_exptl_crystal_size_min .12
_refine_diff_density_max 6.028
_refine_diff_density_min -2.667
_refine_ls_extinction_method none
_refine_ls_goodness_of_fit_gt .92
_refine_ls_goodness_of_fit_ref 1.05
_refine_ls_hydrogen_treatment noref
_refine_ls_matrix_type full
_refine_ls_number_constraints 0
_refine_ls_number_parameters 289
_refine_ls_number_reflns 8023
_refine_ls_number_restraints 0
_refine_ls_R_factor_all .051
_refine_ls_R_factor_gt .040
_refine_ls_shift/su_max .011
_refine_ls_shift/su_mean .002
_refine_ls_structure_factor_coef Fsqd
_refine_ls_weighting_scheme calc
_refine_ls_wR_factor_gt .081
_refine_ls_wR_factor_ref .111
_reflns_d_resolution_high .729
_reflns_d_resolution_low 19.491
_reflns_Friedel_coverage 0
_reflns_limit_h_max 27
_reflns_limit_h_min 0
_reflns_limit_k_max 14
_reflns_limit_k_min 0
_reflns_limit_l_max 18
_reflns_limit_l_min -19
_reflns_number_gt 6954
_reflns_number_total 8023
_reflns_threshold_expression 'I > 2.00 sig(I)'
_cod_data_source_file b612788f.txt
_cod_data_source_block h601
_cod_original_sg_symbol_Hall -p_2ybc
_cod_original_sg_symbol_H-M P_1_21/c_1
_cod_database_code 7004887

loop_
_symmetry_equiv_pos_as_xyz
+x,+y,+z
-x,1/2+y,1/2-z
-x,-y,-z
+x,1/2-y,1/2+z

loop_
_atom_site_label
_atom_site_fract_x
_atom_site_fract_y
_atom_site_fract_z
_atom_site_U_iso_or_equiv
_atom_site_adp_type
_atom_site_calc_flag
_atom_site_calc_attached_atom
_atom_site_occupancy
_atom_site_disorder_assembly
_atom_site_disorder_group
Pb1 .603964(12) .47936(2) .570390(17) .02042(11) Uani ? ? 1.00000 ? ?
Cu2 .79842(4) .54211(7) .59433(5) .0176(3) Uani ? ? 1.00000 ? ?
Cu3 .74201(4) .27030(7) .64857(5) .0159(3) Uani ? ? 1.00000 ? ?
Co4 .89852(4) .32316(8) .64444(6) .0172(3) Uani ? ? 1.00000 ? ?
Cl1 .50621(9) .31449(18) .50107(14) .0321(8) Uani ? ? 1.00000 ? ?
Cl2 .72157(9) .66117(16) .65787(13) .0284(7) Uani ? ? 1.00000 ? ?
Cl3 .71766(8) .37563(14) .47604(10) .0215(6) Uani ? ? 1.00000 ? ?
Cl4 .99198(8) .22092(15) .60102(12) .0252(7) Uani ? ? 1.00000 ? ?
O1 .6568(2) .3381(4) .6780(3) .022(2) Uani ? ? 1.00000 ? ?
O2 .8852(2) .4770(4) .5726(3) .021(2) Uani ? ? 1.00000 ? ?
O3 .8289(2) .1940(4) .6379(4) .023(2) Uani ? ? 1.00000 ? ?
O4 .8002(2) .4122(4) .6921(3) .0171(18) Uani ? ? 1.00000 ? ?
N1 .5457(3) .4868(6) .7260(5) .031(3) Uani ? ? 1.00000 ? ?
N2 .8111(3) .6535(5) .4808(4) .022(2) Uani ? ? 1.00000 ? ?
N3 .7045(2) .1003(5) .6128(4) .018(2) Uani ? ? 1.00000 ? ?
N4 .9334(3) .3688(5) .7890(4) .023(2) Uani ? ? 1.00000 ? ?
C1 .6417(4) .3461(9) .7755(5) .036(4) Uani ? ? 1.00000 ? ?
C2 .5672(4) .3735(9) .7778(6) .037(4) Uani ? ? 1.00000 ? ?
C3 .5714(5) .5959(9) .7791(7) .044(5) Uani ? ? 1.00000 ? ?
C4 .4709(5) .4925(10) .7080(7) .046(5) Uani ? ? 1.00000 ? ?
C5 .9110(3) .5207(6) .4893(5) .020(3) Uani ? ? 1.00000 ? ?
C6 .8516(4) .5789(6) .4232(5) .024(3) Uani ? ? 1.00000 ? ?
C7 .7472(4) .6914(8) .4205(6) .036(4) Uani ? ? 1.00000 ? ?
C8 .8503(4) .7622(6) .5218(6) .032(3) Uani ? ? 1.00000 ? ?
C9 .8273(3) .0773(6) .5996(6) .027(3) Uani ? ? 1.00000 ? ?
C10 .7540(3) .0519(7) .5509(5) .027(3) Uani ? ? 1.00000 ? ?
C11 .6347(3) .0966(6) .5606(6) .028(3) Uani ? ? 1.00000 ? ?
C12 .7076(4) .0261(6) .7036(6) .029(3) Uani ? ? 1.00000 ? ?
C13 .8150(3) .4364(6) .7936(4) .021(3) Uani ? ? 1.00000 ? ?
C14 .8893(4) .4671(6) .8202(5) .023(3) Uani ? ? 1.00000 ? ?
C15 1.0062(3) .4119(7) .8010(6) .033(3) Uani ? ? 1.00000 ? ?
C16 .9306(4) .2553(8) .8445(5) .034(4) Uani ? ? 1.00000 ? ?
H1a .66848 .40928 .80817 .04400 Uiso ? ? 1.00000 ? ?
H1b .65277 .27026 .80718 .04400 Uiso ? ? 1.00000 ? ?
H2a .54091 .30748 .74787 .04500 Uiso ? ? 1.00000 ? ?
H2b .55933 .38074 .84324 .04500 Uiso ? ? 1.00000 ? ?
H3a .55628 .66666 .74324 .06600 Uiso ? ? 1.00000 ? ?
H3b .62002 .59404 .78888 .06600 Uiso ? ? 1.00000 ? ?
H3c .55494 .59756 .84039 .06600 Uiso ? ? 1.00000 ? ?
H4a .45725 .56601 .67484 .06900 Uiso ? ? 1.00000 ? ?
H4b .45300 .49035 .76820 .06900 Uiso ? ? 1.00000 ? ?
H4c .45418 .42439 .66969 .06900 Uiso ? ? 1.00000 ? ?
H5a .92949 .45477 .45655 .02600 Uiso ? ? 1.00000 ? ?
H5b .94561 .57978 .50713 .02600 Uiso ? ? 1.00000 ? ?
H6a .86926 .62895 .37631 .03000 Uiso ? ? 1.00000 ? ?
H6b .82378 .51661 .39116 .03000 Uiso ? ? 1.00000 ? ?
H7a .72077 .74029 .45829 .05300 Uiso ? ? 1.00000 ? ?
H7b .72178 .62129 .39779 .05300 Uiso ? ? 1.00000 ? ?
H7c .75801 .73797 .36678 .05300 Uiso ? ? 1.00000 ? ?
H8a .82253 .80911 .55893 .04800 Uiso ? ? 1.00000 ? ?
H8b .86267 .81095 .47023 .04800 Uiso ? ? 1.00000 ? ?
H8c .89020 .73624 .56191 .04800 Uiso ? ? 1.00000 ? ?
H9a .83951 .01944 .65004 .03400 Uiso ? ? 1.00000 ? ?
H9b .85828 .07131 .55313 .03400 Uiso ? ? 1.00000 ? ?
H10a .74695 .09122 .48941 .03300 Uiso ? ? 1.00000 ? ?
H10b .74746 -.03358 .54252 .03300 Uiso ? ? 1.00000 ? ?
H11a .60354 .12754 .60108 .04100 Uiso ? ? 1.00000 ? ?
H11b .62300 .01429 .54337 .04100 Uiso ? ? 1.00000 ? ?
H11c .63254 .14480 .50356 .04100 Uiso ? ? 1.00000 ? ?
H12a .67576 .05743 .74295 .04400 Uiso ? ? 1.00000 ? ?
H12b .75235 .03002 .73807 .04400 Uiso ? ? 1.00000 ? ?
H12c .69652 -.05660 .68725 .04400 Uiso ? ? 1.00000 ? ?
H13a .80412 .36648 .82875 .02700 Uiso ? ? 1.00000 ? ?
H13b .78808 .50384 .80942 .02700 Uiso ? ? 1.00000 ? ?
H14a .89912 .54130 .78962 .02900 Uiso ? ? 1.00000 ? ?
H14b .89871 .47614 .88862 .02900 Uiso ? ? 1.00000 ? ?
H15a 1.03456 .34936 .78108 .05000 Uiso ? ? 1.00000 ? ?
H15b 1.02021 .43113 .86729 .05000 Uiso ? ? 1.00000 ? ?
H15c 1.00959 .48283 .76251 .05000 Uiso ? ? 1.00000 ? ?
H16a .95966 .19590 .82160 .05100 Uiso ? ? 1.00000 ? ?
H16b .88495 .22555 .83687 .05100 Uiso ? ? 1.00000 ? ?
H16c .94515 .27110 .91124 .05100 Uiso ? ? 1.00000 ? ?

loop_
_atom_site_aniso_label
_atom_site_aniso_U_11
_atom_site_aniso_U_22
_atom_site_aniso_U_33
_atom_site_aniso_U_12
_atom_site_aniso_U_13
_atom_site_aniso_U_23
Pb1 .02014(12) .02374(13) .01728(11) .00563(8) .00214(8) .00205(8)
Cu2 .0209(4) .0154(3) .0171(3) .0035(3) .0053(3) .0009(3)
Cu3 .0176(3) .0153(3) .0150(3) .0022(2) .0030(2) -.0012(3)
Co4 .0209(4) .0161(4) .0146(3) .0006(3) .0025(3) .0006(3)
Cl1 .0273(8) .0308(8) .0356(9) .0052(6) -.0049(6) .0007(7)
Cl2 .0323(8) .0248(7) .0295(8) .0101(6) .0090(6) -.0049(6)
Cl3 .0278(7) .0224(7) .0148(6) -.0025(5) .0048(5) -.0006(5)
Cl4 .0278(7) .0256(7) .0240(7) .0073(6) .0099(6) .0051(6)
O1 .022(2) .022(2) .023(2) .0004(17) .0067(16) .0009(18)
O2 .027(2) .021(2) .018(2) .0065(17) .0120(17) .0068(17)
O3 .021(2) .018(2) .028(2) .0000(16) -.0002(17) -.0090(18)
O4 .026(2) .016(2) .0094(17) .0072(16) .0021(14) -.0019(14)
N1 .031(3) .031(3) .034(3) .011(2) .010(3) .001(3)
N2 .024(3) .012(2) .028(3) .0081(19) -.002(2) .002(2)
N3 .013(2) .017(2) .023(2) .0026(17) .0002(17) .000(2)
N4 .027(3) .020(2) .020(2) .002(2) -.007(2) -.002(2)
C1 .026(3) .059(5) .023(3) .008(3) .004(3) .000(3)
C2 .023(3) .052(5) .038(4) .006(3) .015(3) -.003(4)
C3 .056(5) .042(5) .038(4) -.004(4) .019(4) -.015(4)
C4 .035(4) .068(7) .039(5) .013(4) .015(4) -.000(4)
C5 .024(3) .017(3) .023(3) .009(2) .010(2) .002(2)
C6 .032(3) .022(3) .017(3) .007(2) .006(2) .005(2)
C7 .030(3) .047(4) .028(3) .012(3) -.006(3) .025(3)
C8 .033(4) .013(3) .049(4) .003(2) .003(3) .004(3)
C9 .017(3) .023(3) .044(4) .005(2) .009(3) -.006(3)
C10 .019(3) .028(3) .032(3) -.001(2) .000(2) -.005(3)
C11 .014(3) .016(3) .049(4) .001(2) -.009(3) .003(3)
C12 .027(3) .018(3) .042(4) -.002(2) .003(3) -.002(3)
C13 .033(3) .022(3) .011(2) -.005(2) .007(2) -.008(2)
C14 .031(3) .021(3) .017(3) .002(2) .001(2) -.011(2)
C15 .019(3) .024(3) .050(4) .012(2) -.010(3) -.012(3)
C16 .044(4) .035(4) .022(3) .018(3) .003(3) .003(3)

loop_
_atom_type_symbol
_atom_type_description
_atom_type_oxidation_number
_atom_type_number_in_cell
_atom_type_scat_dispersion_real
_atom_type_scat_dispersion_imag
_atom_type_scat_source
C ? 0 64 .002 .002 'Int Tables Vol IV Tables 2.2B and 2.3.1'
H ? 0 160 0 0 'Int Tables Vol IV Tables 2.2B and 2.3.1'
Cl ? 0 16 .132 .159 'Int Tables Vol IV Tables 2.2B and 2.3.1'
Co ? 0 4 .299 .973 'Int Tables Vol IV Tables 2.2B and 2.3.1'
Cu ? 0 8 .263 1.266 'Int Tables Vol IV Tables 2.2B and 2.3.1'
N ? 0 16 .004 .003 'Int Tables Vol IV Tables 2.2B and 2.3.1'
O ? 0 16 .008 .006 'Int Tables Vol IV Tables 2.2B and 2.3.1'
Pb ? 0 4 -4.133 10.102 'Int Tables Vol IV Tables 2.2B and 2.3.1'

loop_
_geom_angle_atom_site_label_1
_geom_angle_atom_site_label_2
_geom_angle_atom_site_label_3
_geom_angle_site_symmetry_1
_geom_angle_site_symmetry_2
_geom_angle_site_symmetry_3
_geom_angle
_geom_angle_publ_flag
Cl1 Pb1 Cl2 . . . 177.15(5) ?
Cl1 Pb1 Cl3 . . . 97.59(5) ?
Cl1 Pb1 O1 . . . 91.43(12) ?
Cl1 Pb1 N1 . . . 86.85(15) ?
Cl1 Pb1 Cl1 . . '3 666' 86.30(5) ?
Cl2 Pb1 Cl3 . . . 81.47(4) ?
Cl2 Pb1 O1 . . . 85.73(12) ?
Cl2 Pb1 N1 . . . 92.44(15) ?
Cl2 Pb1 Cl1 . . '3 666' 96.35(5) ?
Cl3 Pb1 O1 . . . 74.17(12) ?
Cl3 Pb1 N1 . . . 145.90(15) ?
Cl3 Pb1 Cl1 . . '3 666' 130.87(5) ?
O1 Pb1 N1 . . . 71.93(19) ?
O1 Pb1 Cl1 . . '3 666' 154.95(13) ?
N1 Pb1 Cl1 . . '3 666' 83.03(15) ?
Cl2 Cu2 Cl3 . . . 104.11(6) ?
Cl2 Cu2 O2 . . . 159.07(14) ?
Cl2 Cu2 O4 . . . 95.60(14) ?
Cl2 Cu2 N2 . . . 96.66(17) ?
Cl3 Cu2 O2 . . . 96.73(14) ?
Cl3 Cu2 O4 . . . 83.90(12) ?
Cl3 Cu2 N2 . . . 92.98(15) ?
O2 Cu2 O4 . . . 84.6(2) ?
O2 Cu2 N2 . . . 84.0(2) ?
O4 Cu2 N2 . . . 167.7(2) ?
Cl3 Cu3 O1 . . . 88.03(14) ?
Cl3 Cu3 O3 . . . 100.12(15) ?
Cl3 Cu3 O4 . . . 88.00(12) ?
Cl3 Cu3 N3 . . . 99.11(15) ?
O1 Cu3 O3 . . . 171.8(2) ?
O1 Cu3 O4 . . . 96.95(19) ?
O1 Cu3 N3 . . . 95.9(2) ?
O3 Cu3 O4 . . . 82.92(19) ?
O3 Cu3 N3 . . . 83.4(2) ?
O4 Cu3 N3 . . . 165.50(18) ?
Cl4 Co4 O2 . . . 109.98(16) ?
Cl4 Co4 O3 . . . 102.60(15) ?
Cl4 Co4 O4 . . . 175.48(12) ?
Cl4 Co4 N4 . . . 101.14(16) ?
O2 Co4 O3 . . . 123.3(2) ?
O2 Co4 O4 . . . 74.14(18) ?
O2 Co4 N4 . . . 106.9(2) ?
O3 Co4 O4 . . . 73.23(17) ?
O3 Co4 N4 . . . 110.8(2) ?
O4 Co4 N4 . . . 79.04(19) ?
Pb1 Cl1 Pb1 . . '3 666' 93.70(6) ?
Pb1 Cl2 Cu2 . . . 89.07(6) ?
Pb1 Cl3 Cu2 . . . 84.09(4) ?
Pb1 Cl3 Cu3 . . . 79.83(4) ?
Cu2 Cl3 Cu3 . . . 74.30(4) ?
Pb1 O1 Cu3 . . . 116.9(2) ?
Pb1 O1 C1 . . . 116.3(4) ?
Cu3 O1 C1 . . . 121.4(4) ?
Cu2 O2 Co4 . . . 107.6(2) ?
Cu2 O2 C5 . . . 115.5(4) ?
Co4 O2 C5 . . . 132.3(4) ?
Cu3 O3 Co4 . . . 108.0(2) ?
Cu3 O3 C9 . . . 117.0(4) ?
Co4 O3 C9 . . . 131.5(4) ?
Cu2 O4 Cu3 . . . 113.49(19) ?
Cu2 O4 Co4 . . . 92.56(17) ?
Cu2 O4 C13 . . . 122.2(4) ?
Cu3 O4 Co4 . . . 93.24(17) ?
Cu3 O4 C13 . . . 118.9(4) ?
Co4 O4 C13 . . . 106.7(3) ?
Pb1 N1 C2 . . . 104.6(5) ?
Pb1 N1 C3 . . . 106.6(5) ?
Pb1 N1 C4 . . . 114.0(5) ?
C2 N1 C3 . . . 112.5(6) ?
C2 N1 C4 . . . 109.9(7) ?
C3 N1 C4 . . . 109.1(7) ?
Cu2 N2 C6 . . . 103.0(4) ?
Cu2 N2 C7 . . . 115.1(5) ?
Cu2 N2 C8 . . . 106.9(4) ?
C6 N2 C7 . . . 109.5(5) ?
C6 N2 C8 . . . 111.4(6) ?
C7 N2 C8 . . . 110.7(6) ?
Cu3 N3 C10 . . . 102.8(4) ?
Cu3 N3 C11 . . . 115.7(4) ?
Cu3 N3 C12 . . . 108.3(4) ?
C10 N3 C11 . . . 110.5(5) ?
C10 N3 C12 . . . 109.8(5) ?
C11 N3 C12 . . . 109.5(5) ?
Co4 N4 C14 . . . 108.7(4) ?
Co4 N4 C15 . . . 111.7(5) ?
Co4 N4 C16 . . . 105.8(4) ?
C14 N4 C15 . . . 109.3(5) ?
C14 N4 C16 . . . 113.3(6) ?
C15 N4 C16 . . . 108.1(5) ?
O1 C1 C2 . . . 111.0(6) ?
O1 C1 H1a . . . 109.1 ?
O1 C1 H1b . . . 108.8 ?
C2 C1 H1a . . . 109.2 ?
C2 C1 H1b . . . 109.2 ?
H1a C1 H1b . . . 109.5 ?
N1 C2 C1 . . . 112.2(7) ?
N1 C2 H2a . . . 108.6 ?
N1 C2 H2b . . . 109.1 ?
C1 C2 H2a . . . 108.5 ?
C1 C2 H2b . . . 108.8 ?
H2a C2 H2b . . . 109.5 ?
N1 C3 H3a . . . 109.8 ?
N1 C3 H3b . . . 109.4 ?
N1 C3 H3c . . . 109.4 ?
H3a C3 H3b . . . 109.5 ?
H3a C3 H3c . . . 109.6 ?
H3b C3 H3c . . . 109.1 ?
N1 C4 H4a . . . 109.6 ?
N1 C4 H4b . . . 109.3 ?
N1 C4 H4c . . . 109.4 ?
H4a C4 H4b . . . 109.5 ?
H4a C4 H4c . . . 109.6 ?
H4b C4 H4c . . . 109.4 ?
O2 C5 C6 . . . 107.7(5) ?
O2 C5 H5a . . . 109.9 ?
O2 C5 H5b . . . 110.0 ?
C6 C5 H5a . . . 109.8 ?
C6 C5 H5b . . . 110.0 ?
H5a C5 H5b . . . 109.5 ?
N2 C6 C5 . . . 109.6(5) ?
N2 C6 H6a . . . 109.4 ?
N2 C6 H6b . . . 109.7 ?
C5 C6 H6a . . . 109.2 ?
C5 C6 H6b . . . 109.5 ?
H6a C6 H6b . . . 109.4 ?
N2 C7 H7a . . . 109.4 ?
N2 C7 H7b . . . 109.7 ?
N2 C7 H7c . . . 109.4 ?
H7a C7 H7b . . . 109.6 ?
H7a C7 H7c . . . 109.2 ?
H7b C7 H7c . . . 109.6 ?
N2 C8 H8a . . . 109.4 ?
N2 C8 H8b . . . 109.3 ?
N2 C8 H8c . . . 109.6 ?
H8a C8 H8b . . . 109.4 ?
H8a C8 H8c . . . 109.6 ?
H8b C8 H8c . . . 109.6 ?
O3 C9 C10 . . . 108.0(5) ?
O3 C9 H9a . . . 109.8 ?
O3 C9 H9b . . . 110.0 ?
C10 C9 H9a . . . 109.7 ?
C10 C9 H9b . . . 109.9 ?
H9a C9 H9b . . . 109.4 ?
N3 C10 C9 . . . 109.4(6) ?
N3 C10 H10a . . . 109.3 ?
N3 C10 H10b . . . 109.5 ?
C9 C10 H10a . . . 109.3 ?
C9 C10 H10b . . . 109.6 ?
H10a C10 H10b . . . 109.5 ?
N3 C11 H11a . . . 109.5 ?
N3 C11 H11b . . . 109.3 ?
N3 C11 H11c . . . 109.4 ?
H11a C11 H11b . . . 109.4 ?
H11a C11 H11c . . . 109.7 ?
H11b C11 H11c . . . 109.5 ?
N3 C12 H12a . . . 109.5 ?
N3 C12 H12b . . . 109.6 ?
N3 C12 H12c . . . 109.3 ?
H12a C12 H12b . . . 109.6 ?
H12a C12 H12c . . . 109.4 ?
H12b C12 H12c . . . 109.5 ?
O4 C13 C14 . . . 110.5(5) ?
O4 C13 H13a . . . 109.2 ?
O4 C13 H13b . . . 108.9 ?
C14 C13 H13a . . . 109.5 ?
C14 C13 H13b . . . 109.1 ?
H13a C13 H13b . . . 109.6 ?
N4 C14 C13 . . . 111.0(5) ?
N4 C14 H14a . . . 109.1 ?
N4 C14 H14b . . . 108.8 ?
C13 C14 H14a . . . 109.3 ?
C13 C14 H14b . . . 109.0 ?
H14a C14 H14b . . . 109.5 ?
N4 C15 H15a . . . 109.5 ?
N4 C15 H15b . . . 109.2 ?
N4 C15 H15c . . . 109.4 ?
H15a C15 H15b . . . 109.6 ?
H15a C15 H15c . . . 109.6 ?
H15b C15 H15c . . . 109.4 ?
N4 C16 H16a . . . 109.6 ?
N4 C16 H16b . . . 109.4 ?
N4 C16 H16c . . . 109.4 ?
H16a C16 H16b . . . 109.5 ?
H16a C16 H16c . . . 109.5 ?
H16b C16 H16c . . . 109.4 ?

loop_
_geom_bond_atom_site_label_1
_geom_bond_atom_site_label_2
_geom_bond_site_symmetry_1
_geom_bond_site_symmetry_2
_geom_bond_distance
_geom_bond_publ_flag
Pb1 Cl1 . . 2.7230(18) ?
Pb1 Cl2 . . 3.1749(17) ?
Pb1 Cl3 . . 2.9697(16) ?
Pb1 O1 . . 2.303(4) ?
Pb1 N1 . . 2.583(7) ?
Pb1 Cl1 . '3 666' 3.1988(18) ?
Cu2 Cl2 . . 2.265(2) ?
Cu2 Cl3 . . 2.8059(16) ?
Cu2 O2 . . 1.915(5) ?
Cu2 O4 . . 1.964(4) ?
Cu2 N2 . . 2.036(6) ?
Cu3 Cl3 . . 2.6483(16) ?
Cu3 O1 . . 1.931(5) ?
Cu3 O3 . . 1.930(5) ?
Cu3 O4 . . 1.978(4) ?
Cu3 N3 . . 2.038(5) ?
Co4 Cl4 . . 2.3045(19) ?
Co4 O2 . . 1.957(5) ?
Co4 O3 . . 1.965(5) ?
Co4 O4 . . 2.344(4) ?
Co4 N4 . . 2.099(5) ?
O1 C1 . . 1.428(9) ?
O2 C5 . . 1.409(8) ?
O3 C9 . . 1.382(9) ?
O4 C13 . . 1.428(7) ?
N1 C2 . . 1.468(11) ?
N1 C3 . . 1.458(12) ?
N1 C4 . . 1.465(11) ?
N2 C6 . . 1.453(9) ?
N2 C7 . . 1.481(9) ?
N2 C8 . . 1.490(9) ?
N3 C10 . . 1.482(9) ?
N3 C11 . . 1.471(8) ?
N3 C12 . . 1.497(10) ?
N4 C14 . . 1.483(9) ?
N4 C15 . . 1.500(9) ?
N4 C16 . . 1.466(10) ?
C1 C2 . . 1.505(11) ?
C1 H1a . . .949 ?
C1 H1b . . .951 ?
C2 H2a . . .953 ?
C2 H2b . . .946 ?
C3 H3a . . .947 ?
C3 H3b . . .952 ?
C3 H3c . . .952 ?
C4 H4a . . .949 ?
C4 H4b . . .951 ?
C4 H4c . . .949 ?
C5 C6 . . 1.531(9) ?
C5 H5a . . .951 ?
C5 H5b . . .949 ?
C6 H6a . . .952 ?
C6 H6b . . .949 ?
C7 H7a . . .951 ?
C7 H7b . . .947 ?
C7 H7c . . .951 ?
C8 H8a . . .951 ?
C8 H8b . . .951 ?
C8 H8c . . .948 ?
C9 C10 . . 1.541(9) ?
C9 H9a . . .952 ?
C9 H9b . . .949 ?
C10 H10a . . .951 ?
C10 H10b . . .948 ?
C11 H11a . . .949 ?
C11 H11b . . .952 ?
C11 H11c . . .948 ?
C12 H12a . . .950 ?
C12 H12b . . .948 ?
C12 H12c . . .951 ?
C13 C14 . . 1.502(10) ?
C13 H13a . . .948 ?
C13 H13b . . .951 ?
C14 H14a . . .948 ?
C14 H14b . . .951 ?
C15 H15a . . .948 ?
C15 H15b . . .950 ?
C15 H15c . . .950 ?
C16 H16a . . .950 ?
C16 H16b . . .950 ?
C16 H16c . . .950 ?
